data_7238382
loop_
_publ_author_name
'Niu, Fangfang'
'Niu, Hanben'
'Liu, Yawei'
'Lian, Jiarong'
'Zeng, Pengju'

_publ_section_title
;
 Synthesis, characterization and application of starburst
 9-alkyl-1,3,6,8-tetraaryl-carbazole derivatives for blue-violet to UV
 OLEDs
;
_journal_issue 3
_journal_name_full 'RSC Advances'
_journal_page_first 415
_journal_paper_doi 10.1039/c1ra00014d
_journal_volume 1
_journal_year 2011
_chemical_formula_sum 'C42 H25 F12 N O'
_chemical_formula_weight 787.63
_space_group_IT_number 14
_space_group_name_Hall '-P 2ybc'
_space_group_name_H-M_alt 'P 1 21/c 1'
_symmetry_cell_setting monoclinic
_symmetry_space_group_name_H-M 'P 1 21/c 1'
_atom_sites_solution_hydrogens geom
_atom_sites_solution_primary direct
_atom_sites_solution_secondary difmap
_audit_creation_method SHELXL-97
_cell_angle_alpha 90.00
_cell_angle_beta 96.078(2)
_cell_angle_gamma 90.00
_cell_formula_units_Z 4
_cell_length_a 21.6483(19)
_cell_length_b 12.6193(10)
_cell_length_c 12.9254(11)
_cell_measurement_reflns_used 3121
_cell_measurement_temperature 293(2)
_cell_measurement_theta_max 41.145
_cell_measurement_theta_min 4.772
_cell_volume 3511.2(5)
_computing_cell_refinement 'Bruker SMART'
_computing_data_collection 'Bruker SMART'
_computing_data_reduction 'Bruker SHELXTL'
_computing_molecular_graphics 'Bruker SHELXTL'
_computing_publication_material 'Bruker SHELXTL'
_computing_structure_refinement 'SHELXL-97 (Sheldrick, 1997)'
_computing_structure_solution 'SHELXS-97 (Sheldrick, 1990)'
_diffrn_ambient_temperature 293(2)
_diffrn_measured_fraction_theta_full 1.000
_diffrn_measured_fraction_theta_max 1.000
_diffrn_measurement_device_type 'CCD area detector'
_diffrn_measurement_method 'phi and omega scans'
_diffrn_radiation_monochromator graphite
_diffrn_radiation_source 'fine-focus sealed tube'
_diffrn_radiation_type MoK\a
_diffrn_radiation_wavelength 0.71073
_diffrn_reflns_av_R_equivalents 0.0916
_diffrn_reflns_av_sigmaI/netI 0.0799
_diffrn_reflns_limit_h_max 27
_diffrn_reflns_limit_h_min -24
_diffrn_reflns_limit_k_max 12
_diffrn_reflns_limit_k_min -16
_diffrn_reflns_limit_l_max 16
_diffrn_reflns_limit_l_min -16
_diffrn_reflns_number 20460
_diffrn_reflns_theta_full 27.00
_diffrn_reflns_theta_max 27.00
_diffrn_reflns_theta_min 1.87
_exptl_absorpt_coefficient_mu 0.133
_exptl_absorpt_correction_T_max 1.0000
_exptl_absorpt_correction_T_min 0.8250
_exptl_absorpt_correction_type empirical
_exptl_absorpt_process_details sadabs
_exptl_crystal_colour colorless
_exptl_crystal_density_diffrn 1.490
_exptl_crystal_density_method 'not measured'
_exptl_crystal_description prismatic
_exptl_crystal_F_000 1600
_exptl_crystal_size_max 0.391
_exptl_crystal_size_mid 0.335
_exptl_crystal_size_min 0.280
_refine_diff_density_max 0.273
_refine_diff_density_min -0.200
_refine_diff_density_rms 0.044
_refine_ls_extinction_method none
_refine_ls_goodness_of_fit_ref 0.879
_refine_ls_hydrogen_treatment constr
_refine_ls_matrix_type full
_refine_ls_number_parameters 506
_refine_ls_number_reflns 7662
_refine_ls_number_restraints 2
_refine_ls_restrained_S_all 0.892
_refine_ls_R_factor_all 0.1131
_refine_ls_R_factor_gt 0.0560
_refine_ls_shift/su_max 0.001
_refine_ls_shift/su_mean 0.000
_refine_ls_structure_factor_coef Fsqd
_refine_ls_weighting_details 'calc w=1/[\s^2^(Fo^2^)+(0.0729P)^2^+0.0000P] where P=(Fo^2^+2Fc^2^)/3'
_refine_ls_weighting_scheme calc
_refine_ls_wR_factor_gt 0.1420
_refine_ls_wR_factor_ref 0.1625
_reflns_number_gt 3549
_reflns_number_total 7662
_reflns_threshold_expression >2sigma(I)
_cod_data_source_file c1ra00014d.txt
_cod_data_source_block cd29396
_cod_depositor_comments
;
The following automatic conversions were performed:

data item '_symmetry_cell_setting' value 'Monoclinic' was changed to
'monoclinic' in accordance with the
/home/saulius/struct/COD-crude-data/automatic-downloads/DataCite-retrospective/RSC/depositions/lib/dictionaries/cif_core.dic
dictionary named 'cif_core.dic' version 2.4.2 last updated on
2011-04-26.

Automatic conversion script
Id: cif_fix_values 6909 2019-04-08 15:41:33Z antanas 
;
_cod_original_sg_symbol_H-M P2(1)/c
_cod_database_code 7238382

loop_
_symmetry_equiv_pos_as_xyz
'x, y, z'
'-x, y+1/2, -z+1/2'
'-x, -y, -z'
'x, -y-1/2, z-1/2'

loop_
_atom_site_label
_atom_site_type_symbol
_atom_site_fract_x
_atom_site_fract_y
_atom_site_fract_z
_atom_site_U_iso_or_equiv
_atom_site_adp_type
_atom_site_occupancy
_atom_site_symmetry_multiplicity
_atom_site_calc_flag
_atom_site_refinement_flags
F1 F 0.36370(11) 0.14282(13) -0.15812(16) 0.1069(7) Uani 1 1 d .
F2 F 0.40191(10) 0.06903(13) 0.03241(18) 0.1125(7) Uani 1 1 d .
F3 F 0.41662(9) 0.20135(15) 0.19393(15) 0.1004(6) Uani 1 1 d .
F4 F 0.46646(10) 0.64460(15) -0.45115(15) 0.1012(6) Uani 1 1 d .
F5 F 0.49453(8) 0.85163(15) -0.44106(15) 0.0914(6) Uani 1 1 d .
F6 F 0.46715(9) 0.96629(14) -0.27597(16) 0.0980(6) Uani 1 1 d .
F7 F 0.05703(12) 1.08096(17) 0.2772(2) 0.1352(9) Uani 1 1 d .
F8 F 0.13371(11) 1.24671(14) 0.26289(19) 0.1247(9) Uani 1 1 d .
F9 F 0.24987(11) 1.21337(13) 0.21205(19) 0.1194(8) Uani 1 1 d .
F10 F 0.24999(10) 0.36171(16) 0.47671(17) 0.1125(7) Uani 1 1 d .
F11 F 0.12944(9) 0.34475(14) 0.49603(15) 0.0997(6) Uani 1 1 d .
F12 F 0.04800(10) 0.47033(19) 0.3845(2) 0.1342(9) Uani 1 1 d .
N1 N 0.27661(9) 0.53509(14) 0.10957(16) 0.0486(5) Uani 1 1 d .
O1 O 0.0674(2) 0.7853(3) 0.3862(4) 0.1744(15) Uani 1 1 d .
C1 C 0.31320(11) 0.56315(18) 0.0300(2) 0.0482(6) Uani 1 1 d .
C2 C 0.35037(11) 0.50063(18) -0.0279(2) 0.0488(6) Uani 1 1 d .
C3 C 0.37949(12) 0.55240(19) -0.1042(2) 0.0543(7) Uani 1 1 d .
H3 H 0.4042 0.5123 -0.1440 0.065 Uiso 1 1 calc R
C4 C 0.37400(12) 0.6612(2) -0.1252(2) 0.0548(7) Uani 1 1 d .
C5 C 0.33876(12) 0.72063(19) -0.0635(2) 0.0562(7) Uani 1 1 d .
H5 H 0.3348 0.7933 -0.0743 0.067 Uiso 1 1 calc R
C6 C 0.30933(11) 0.67303(18) 0.0140(2) 0.0506(6) Uani 1 1 d .
C7 C 0.27069(11) 0.71519(18) 0.0877(2) 0.0517(6) Uani 1 1 d .
C8 C 0.25291(12) 0.81757(19) 0.1080(2) 0.0582(7) Uani 1 1 d .
H8 H 0.2669 0.8739 0.0704 0.070 Uiso 1 1 calc R
C9 C 0.21406(13) 0.83564(19) 0.1846(2) 0.0592(7) Uani 1 1 d .
C10 C 0.19449(13) 0.7493(2) 0.2400(2) 0.0622(8) Uani 1 1 d .
H10 H 0.1680 0.7619 0.2909 0.075 Uiso 1 1 calc R
C11 C 0.21242(12) 0.64539(18) 0.2233(2) 0.0546(7) Uani 1 1 d .
C12 C 0.25091(12) 0.62881(17) 0.1443(2) 0.0502(6) Uani 1 1 d .
C13 C 0.36394(11) 0.38647(18) -0.0099(2) 0.0479(6) Uani 1 1 d .
C14 C 0.35716(12) 0.3170(2) -0.0933(2) 0.0580(7) Uani 1 1 d .
H14 H 0.3431 0.3416 -0.1595 0.070 Uiso 1 1 calc R
C15 C 0.37119(14) 0.2120(2) -0.0779(3) 0.0681(8) Uani 1 1 d .
C16 C 0.39095(14) 0.1737(2) 0.0178(3) 0.0710(9) Uani 1 1 d .
C17 C 0.39748(13) 0.2411(2) 0.0995(2) 0.0652(8) Uani 1 1 d .
C18 C 0.38468(12) 0.3477(2) 0.0880(2) 0.0578(7) Uani 1 1 d .
H18 H 0.3899 0.3929 0.1451 0.069 Uiso 1 1 calc R
C19 C 0.40660(11) 0.7111(2) -0.2090(2) 0.0564(7) Uani 1 1 d .
C20 C 0.42159(13) 0.6539(2) -0.2935(2) 0.0640(8) Uani 1 1 d .
H20 H 0.4114 0.5824 -0.2988 0.077 Uiso 1 1 calc R
C21 C 0.45120(14) 0.7007(3) -0.3693(2) 0.0690(8) Uani 1 1 d .
C22 C 0.46575(12) 0.8061(3) -0.3659(2) 0.0684(8) Uani 1 1 d .
C23 C 0.45061(13) 0.8628(2) -0.2823(3) 0.0670(8) Uani 1 1 d .
C24 C 0.42193(12) 0.8179(2) -0.2045(2) 0.0632(8) Uani 1 1 d .
H24 H 0.4126 0.8587 -0.1483 0.076 Uiso 1 1 calc R
C25 C 0.19280(14) 0.9442(2) 0.2066(2) 0.0633(8) Uani 1 1 d .
C26 C 0.13355(16) 0.9618(2) 0.2329(3) 0.0779(9) Uani 1 1 d .
H26 H 0.1065 0.9053 0.2377 0.094 Uiso 1 1 calc R
C27 C 0.11467(18) 1.0637(3) 0.2519(3) 0.0876(10) Uani 1 1 d .
C28 C 0.1535(2) 1.1480(2) 0.2451(3) 0.0874(11) Uani 1 1 d .
C29 C 0.2112(2) 1.1296(2) 0.2196(3) 0.0812(10) Uani 1 1 d .
C30 C 0.23216(15) 1.0301(2) 0.2008(2) 0.0710(8) Uani 1 1 d .
H30 H 0.2725 1.0200 0.1843 0.085 Uiso 1 1 calc R
C31 C 0.19090(13) 0.56249(19) 0.2936(2) 0.0549(7) Uani 1 1 d .
C32 C 0.23218(14) 0.4978(2) 0.3522(2) 0.0647(8) Uani 1 1 d .
H32 H 0.2745 0.5028 0.3460 0.078 Uiso 1 1 calc R
C33 C 0.21084(15) 0.4262(2) 0.4196(2) 0.0679(8) Uani 1 1 d .
C34 C 0.14943(17) 0.4168(2) 0.4308(2) 0.0697(8) Uani 1 1 d .
C35 C 0.10895(15) 0.4811(3) 0.3733(3) 0.0784(9) Uani 1 1 d .
C36 C 0.12811(14) 0.5538(2) 0.3056(2) 0.0730(9) Uani 1 1 d .
H36 H 0.0993 0.5973 0.2677 0.088 Uiso 1 1 calc R
C37 C 0.24188(13) 0.43484(18) 0.1044(2) 0.0582(7) Uani 1 1 d .
H37A H 0.2260 0.4225 0.1709 0.070 Uiso 1 1 calc R
H37B H 0.2700 0.3773 0.0926 0.070 Uiso 1 1 calc R
C38 C 0.18962(19) 0.4339(3) 0.0217(4) 0.1283(16) Uani 1 1 d .
H38A H 0.1594 0.4857 0.0368 0.192 Uiso 1 1 calc R
H38B H 0.1708 0.3649 0.0179 0.192 Uiso 1 1 calc R
H38C H 0.2046 0.4504 -0.0438 0.192 Uiso 1 1 calc R
C39 C 0.0892(3) 0.7690(6) 0.4908(6) 0.194(3) Uani 1 1 d D
H39A H 0.1002 0.6951 0.5026 0.233 Uiso 1 1 calc R
H39B H 0.1258 0.8119 0.5098 0.233 Uiso 1 1 calc R
C40 C 0.0420(4) 0.7974(9) 0.5499(6) 0.285(6) Uani 1 1 d D
H40A H 0.0551 0.8567 0.5948 0.342 Uiso 1 1 calc R
H40B H 0.0319 0.7385 0.5933 0.342 Uiso 1 1 calc R
C41 C -0.0107(4) 0.8261(8) 0.4809(9) 0.254(5) Uani 1 1 d D
H41A H -0.0462 0.7832 0.4937 0.305 Uiso 1 1 calc R
H41B H -0.0210 0.9001 0.4899 0.305 Uiso 1 1 calc R
C42 C 0.0053(3) 0.8085(8) 0.3819(6) 0.236(4) Uani 1 1 d D
H42A H -0.0189 0.7500 0.3502 0.284 Uiso 1 1 calc R
H42B H -0.0039 0.8711 0.3395 0.284 Uiso 1 1 calc R

loop_
_atom_site_aniso_label
_atom_site_aniso_U_11
_atom_site_aniso_U_22
_atom_site_aniso_U_33
_atom_site_aniso_U_23
_atom_site_aniso_U_13
_atom_site_aniso_U_12
F1 0.164(2) 0.0582(11) 0.1037(16) -0.0236(10) 0.0383(14) -0.0085(11)
F2 0.1436(18) 0.0514(11) 0.150(2) 0.0257(11) 0.0505(15) 0.0299(11)
F3 0.1093(15) 0.1021(14) 0.0890(14) 0.0379(11) 0.0067(11) 0.0311(11)
F4 0.1190(16) 0.1079(15) 0.0845(14) -0.0017(11) 0.0472(12) -0.0091(12)
F5 0.0780(12) 0.1103(14) 0.0909(13) 0.0392(11) 0.0327(10) -0.0061(10)
F6 0.1064(14) 0.0675(11) 0.1247(17) 0.0274(11) 0.0337(12) -0.0156(10)
F7 0.138(2) 0.0944(15) 0.182(3) -0.0225(15) 0.0585(18) 0.0382(14)
F8 0.170(2) 0.0552(11) 0.142(2) -0.0268(11) -0.0141(16) 0.0406(12)
F9 0.1463(18) 0.0392(10) 0.162(2) 0.0061(11) -0.0317(15) -0.0121(11)
F10 0.1126(16) 0.1170(15) 0.1115(16) 0.0545(13) 0.0288(13) 0.0336(12)
F11 0.1240(16) 0.0845(12) 0.0969(14) 0.0270(11) 0.0411(12) -0.0113(11)
F12 0.0789(14) 0.154(2) 0.176(2) 0.0694(17) 0.0440(14) -0.0051(13)
N1 0.0572(12) 0.0333(11) 0.0579(13) 0.0009(9) 0.0174(10) -0.0006(9)
O1 0.140(3) 0.227(4) 0.163(4) 0.018(3) 0.048(3) 0.042(3)
C1 0.0465(14) 0.0423(14) 0.0568(16) 0.0049(12) 0.0097(12) -0.0025(11)
C2 0.0488(15) 0.0437(14) 0.0546(16) 0.0018(11) 0.0083(12) 0.0021(11)
C3 0.0544(16) 0.0465(15) 0.0637(18) 0.0032(13) 0.0148(13) 0.0030(12)
C4 0.0499(15) 0.0503(15) 0.0653(18) 0.0082(13) 0.0120(13) -0.0003(12)
C5 0.0581(16) 0.0386(14) 0.0732(19) 0.0093(13) 0.0132(14) 0.0002(12)
C6 0.0521(15) 0.0385(14) 0.0631(17) 0.0032(12) 0.0143(13) -0.0015(11)
C7 0.0553(16) 0.0392(14) 0.0626(17) 0.0046(12) 0.0153(13) -0.0011(11)
C8 0.0663(18) 0.0347(14) 0.075(2) 0.0053(12) 0.0135(15) -0.0030(12)
C9 0.0682(18) 0.0376(14) 0.075(2) 0.0018(13) 0.0211(15) -0.0003(12)
C10 0.0749(19) 0.0437(15) 0.072(2) -0.0013(13) 0.0261(15) 0.0044(13)
C11 0.0615(17) 0.0397(14) 0.0652(18) 0.0010(12) 0.0184(14) -0.0011(12)
C12 0.0560(16) 0.0354(13) 0.0605(17) 0.0000(11) 0.0116(13) 0.0007(11)
C13 0.0464(14) 0.0431(14) 0.0559(17) 0.0058(12) 0.0133(12) 0.0002(11)
C14 0.0703(18) 0.0471(16) 0.0583(18) 0.0042(13) 0.0138(14) -0.0011(13)
C15 0.085(2) 0.0460(17) 0.077(2) -0.0077(16) 0.0269(17) -0.0058(15)
C16 0.082(2) 0.0419(17) 0.095(3) 0.0144(17) 0.0343(18) 0.0132(14)
C17 0.0629(18) 0.066(2) 0.068(2) 0.0219(17) 0.0116(15) 0.0150(14)
C18 0.0583(17) 0.0542(16) 0.0615(19) 0.0010(13) 0.0096(14) 0.0032(13)
C19 0.0499(16) 0.0560(17) 0.0647(19) 0.0107(14) 0.0124(13) 0.0024(13)
C20 0.0631(18) 0.0621(17) 0.069(2) 0.0087(15) 0.0174(15) -0.0029(14)
C21 0.0668(19) 0.077(2) 0.065(2) 0.0068(16) 0.0193(16) 0.0026(16)
C22 0.0495(17) 0.083(2) 0.074(2) 0.0280(18) 0.0130(15) -0.0004(15)
C23 0.0611(18) 0.0525(18) 0.088(2) 0.0223(16) 0.0099(17) -0.0032(14)
C24 0.0638(18) 0.0528(17) 0.076(2) 0.0116(14) 0.0190(15) 0.0003(13)
C25 0.082(2) 0.0381(15) 0.072(2) -0.0033(13) 0.0160(16) 0.0031(14)
C26 0.092(2) 0.0497(17) 0.096(2) -0.0080(16) 0.0312(19) 0.0070(16)
C27 0.101(3) 0.070(2) 0.093(3) -0.0145(19) 0.019(2) 0.030(2)
C28 0.131(3) 0.0378(18) 0.088(3) -0.0164(16) -0.013(2) 0.018(2)
C29 0.115(3) 0.0375(18) 0.085(2) 0.0002(15) -0.016(2) -0.0033(19)
C30 0.086(2) 0.0399(16) 0.086(2) 0.0023(14) 0.0031(17) -0.0001(15)
C31 0.0697(19) 0.0393(14) 0.0580(17) -0.0035(12) 0.0185(14) -0.0006(13)
C32 0.0671(18) 0.0577(17) 0.072(2) 0.0036(15) 0.0208(16) 0.0036(14)
C33 0.083(2) 0.0594(18) 0.064(2) 0.0101(15) 0.0196(17) 0.0143(16)
C34 0.095(2) 0.0543(18) 0.064(2) 0.0104(15) 0.0256(18) -0.0054(17)
C35 0.070(2) 0.074(2) 0.096(3) 0.0105(19) 0.0316(19) -0.0039(17)
C36 0.068(2) 0.0635(18) 0.091(2) 0.0204(16) 0.0244(17) 0.0046(15)
C37 0.0698(18) 0.0361(14) 0.074(2) -0.0044(12) 0.0312(15) -0.0082(12)
C38 0.122(3) 0.102(3) 0.151(4) -0.004(3) -0.032(3) -0.047(3)
C39 0.153(6) 0.280(8) 0.144(6) 0.001(6) -0.007(5) 0.043(5)
C40 0.177(8) 0.537(17) 0.151(7) -0.012(8) 0.070(6) 0.096(10)
C41 0.144(7) 0.310(10) 0.330(14) -0.038(10) 0.130(9) 0.019(6)
C42 0.109(5) 0.385(12) 0.212(9) -0.029(8) 0.002(5) 0.036(6)

loop_
_atom_type_symbol
_atom_type_description
_atom_type_scat_dispersion_real
_atom_type_scat_dispersion_imag
_atom_type_scat_source
C C 0.0033 0.0016 'International Tables Vol C Tables 4.2.6.8 and 6.1.1.4'
H H 0.0000 0.0000 'International Tables Vol C Tables 4.2.6.8 and 6.1.1.4'
N N 0.0061 0.0033 'International Tables Vol C Tables 4.2.6.8 and 6.1.1.4'
O O 0.0106 0.0060 'International Tables Vol C Tables 4.2.6.8 and 6.1.1.4'
F F 0.0171 0.0103 'International Tables Vol C Tables 4.2.6.8 and 6.1.1.4'

loop_
_geom_angle_atom_site_label_1
_geom_angle_atom_site_label_2
_geom_angle_atom_site_label_3
_geom_angle
C12 N1 C1 107.17(18)
C12 N1 C37 121.49(19)
C1 N1 C37 120.54(19)
C42 O1 C39 107.5(5)
C2 C1 C6 120.5(2)
C2 C1 N1 130.4(2)
C6 C1 N1 109.1(2)
C3 C2 C1 116.4(2)
C3 C2 C13 118.1(2)
C1 C2 C13 125.4(2)
C2 C3 C4 124.2(2)
C2 C3 H3 117.9
C4 C3 H3 117.9
C5 C4 C3 117.5(2)
C5 C4 C19 121.4(2)
C3 C4 C19 121.1(2)
C6 C5 C4 120.5(2)
C6 C5 H5 119.7
C4 C5 H5 119.7
C5 C6 C1 120.8(2)
C5 C6 C7 131.8(2)
C1 C6 C7 107.4(2)
C8 C7 C12 121.4(2)
C8 C7 C6 131.8(2)
C12 C7 C6 106.8(2)
C7 C8 C9 119.5(2)
C7 C8 H8 120.3
C9 C8 H8 120.3
C8 C9 C10 118.7(2)
C8 C9 C25 120.9(2)
C10 C9 C25 120.4(2)
C11 C10 C9 123.5(2)
C11 C10 H10 118.3
C9 C10 H10 118.3
C10 C11 C12 116.9(2)
C10 C11 C31 117.1(2)
C12 C11 C31 126.0(2)
C11 C12 N1 130.3(2)
C11 C12 C7 120.1(2)
N1 C12 C7 109.6(2)
C14 C13 C18 119.0(2)
C14 C13 C2 119.3(2)
C18 C13 C2 121.7(2)
C15 C14 C13 119.7(3)
C15 C14 H14 120.1
C13 C14 H14 120.1
F1 C15 C16 118.1(3)
F1 C15 C14 120.4(3)
C16 C15 C14 121.5(3)
F2 C16 C17 120.2(3)
F2 C16 C15 120.7(3)
C17 C16 C15 119.0(3)
F3 C17 C16 118.1(3)
F3 C17 C18 120.1(3)
C16 C17 C18 121.8(3)
C17 C18 C13 119.0(3)
C17 C18 H18 120.5
C13 C18 H18 120.5
C20 C19 C24 117.9(2)
C20 C19 C4 121.5(2)
C24 C19 C4 120.6(2)
C21 C20 C19 120.8(3)
C21 C20 H20 119.6
C19 C20 H20 119.6
F4 C21 C20 120.8(3)
F4 C21 C22 117.7(3)
C20 C21 C22 121.5(3)
F5 C22 C23 121.3(3)
F5 C22 C21 121.2(3)
C23 C22 C21 117.5(3)
F6 C23 C24 119.7(3)
F6 C23 C22 118.0(3)
C24 C23 C22 122.3(3)
C23 C24 C19 120.0(3)
C23 C24 H24 120.0
C19 C24 H24 120.0
C26 C25 C30 118.7(3)
C26 C25 C9 120.8(2)
C30 C25 C9 120.5(3)
C25 C26 C27 119.7(3)
C25 C26 H26 120.2
C27 C26 H26 120.2
F7 C27 C28 119.0(3)
F7 C27 C26 119.7(3)
C28 C27 C26 121.3(3)
F8 C28 C29 121.5(4)
F8 C28 C27 120.1(4)
C29 C28 C27 118.4(3)
C28 C29 F9 118.6(3)
C28 C29 C30 122.4(3)
F9 C29 C30 119.0(4)
C29 C30 C25 119.5(3)
C29 C30 H30 120.2
C25 C30 H30 120.2
C32 C31 C36 118.6(2)
C32 C31 C11 121.6(3)
C36 C31 C11 119.7(3)
C33 C32 C31 119.9(3)
C33 C32 H32 120.1
C31 C32 H32 120.1
F10 C33 C34 117.3(3)
F10 C33 C32 121.0(3)
C34 C33 C32 121.7(3)
F11 C34 C35 121.1(3)
F11 C34 C33 120.7(3)
C35 C34 C33 118.2(3)
F12 C35 C34 117.6(3)
F12 C35 C36 120.3(3)
C34 C35 C36 122.1(3)
C35 C36 C31 119.5(3)
C35 C36 H36 120.2
C31 C36 H36 120.2
N1 C37 C38 113.0(2)
N1 C37 H37A 109.0
C38 C37 H37A 109.0
N1 C37 H37B 109.0
C38 C37 H37B 109.0
H37A C37 H37B 107.8
C37 C38 H38A 109.5
C37 C38 H38B 109.5
H38A C38 H38B 109.5
C37 C38 H38C 109.5
H38A C38 H38C 109.5
H38B C38 H38C 109.5
C40 C39 O1 107.5(6)
C40 C39 H39A 110.2
O1 C39 H39A 110.2
C40 C39 H39B 110.2
O1 C39 H39B 110.2
H39A C39 H39B 108.5
C39 C40 C41 108.1(7)
C39 C40 H40A 110.1
C41 C40 H40A 110.1
C39 C40 H40B 110.1
C41 C40 H40B 110.1
H40A C40 H40B 108.4
C42 C41 C40 106.2(6)
C42 C41 H41A 110.5
C40 C41 H41A 110.5
C42 C41 H41B 110.5
C40 C41 H41B 110.5
H41A C41 H41B 108.7
O1 C42 C41 109.7(7)
O1 C42 H42A 109.7
C41 C42 H42A 109.7
O1 C42 H42B 109.7
C41 C42 H42B 109.7
H42A C42 H42B 108.2

loop_
_geom_bond_atom_site_label_1
_geom_bond_atom_site_label_2
_geom_bond_distance
F1 C15 1.352(3)
F2 C16 1.352(3)
F3 C17 1.344(3)
F4 C21 1.343(3)
F5 C22 1.338(3)
F6 C23 1.354(3)
F7 C27 1.341(4)
F8 C28 1.345(3)
F9 C29 1.358(4)
F10 C33 1.339(3)
F11 C34 1.343(3)
F12 C35 1.349(3)
N1 C12 1.401(3)
N1 C1 1.408(3)
N1 C37 1.470(3)
O1 C42 1.372(7)
O1 C39 1.400(6)
C1 C2 1.399(3)
C1 C6 1.403(3)
C2 C3 1.389(3)
C2 C13 1.484(3)
C3 C4 1.402(3)
C3 H3 0.9300
C4 C5 1.382(3)
C4 C19 1.494(3)
C5 C6 1.381(3)
C5 H5 0.9300
C6 C7 1.435(3)
C7 C8 1.381(3)
C7 C12 1.405(3)
C8 C9 1.385(4)
C8 H8 0.9300
C9 C10 1.394(4)
C9 C25 1.482(3)
C10 C11 1.391(3)
C10 H10 0.9300
C11 C12 1.400(3)
C11 C31 1.493(3)
C13 C14 1.384(4)
C13 C18 1.387(4)
C14 C15 1.370(4)
C14 H14 0.9300
C15 C16 1.354(4)
C16 C17 1.352(4)
C17 C18 1.377(4)
C18 H18 0.9300
C19 C20 1.376(4)
C19 C24 1.387(3)
C20 C21 1.362(4)
C20 H20 0.9300
C21 C22 1.366(4)
C22 C23 1.364(4)
C23 C24 1.361(4)
C24 H24 0.9300
C25 C26 1.379(4)
C25 C30 1.386(4)
C26 C27 1.380(4)
C26 H26 0.9300
C27 C28 1.364(5)
C28 C29 1.347(5)
C29 C30 1.365(4)
C30 H30 0.9300
C31 C32 1.376(4)
C31 C36 1.389(4)
C32 C33 1.369(4)
C32 H32 0.9300
C33 C34 1.357(4)
C34 C35 1.357(4)
C35 C36 1.362(4)
C36 H36 0.9300
C37 C38 1.473(5)
C37 H37A 0.9700
C37 H37B 0.9700
C38 H38A 0.9600
C38 H38B 0.9600
C38 H38C 0.9600
C39 C40 1.387(8)
C39 H39A 0.9700
C39 H39B 0.9700
C40 C41 1.418(11)
C40 H40A 0.9700
C40 H40B 0.9700
C41 C42 1.378(9)
C41 H41A 0.9700
C41 H41B 0.9700
C42 H42A 0.9700
C42 H42B 0.9700

loop_
_geom_torsion_atom_site_label_1
_geom_torsion_atom_site_label_2
_geom_torsion_atom_site_label_3
_geom_torsion_atom_site_label_4
_geom_torsion
C12 N1 C1 C2 177.5(3)
C37 N1 C1 C2 -37.7(4)
C12 N1 C1 C6 -1.1(3)
C37 N1 C1 C6 143.7(2)
C6 C1 C2 C3 -3.5(4)
N1 C1 C2 C3 178.0(2)
C6 C1 C2 C13 172.5(2)
N1 C1 C2 C13 -6.0(4)
C1 C2 C3 C4 0.4(4)
C13 C2 C3 C4 -175.9(2)
C2 C3 C4 C5 2.0(4)
C2 C3 C4 C19 -179.7(3)
C3 C4 C5 C6 -1.3(4)
C19 C4 C5 C6 -179.6(2)
C4 C5 C6 C1 -1.7(4)
C4 C5 C6 C7 -180.0(3)
C2 C1 C6 C5 4.2(4)
N1 C1 C6 C5 -177.0(2)
C2 C1 C6 C7 -177.1(2)
N1 C1 C6 C7 1.7(3)
C5 C6 C7 C8 -3.5(5)
C1 C6 C7 C8 178.1(3)
C5 C6 C7 C12 176.9(3)
C1 C6 C7 C12 -1.6(3)
C12 C7 C8 C9 -0.9(4)
C6 C7 C8 C9 179.5(3)
C7 C8 C9 C10 0.6(4)
C7 C8 C9 C25 -178.5(3)
C8 C9 C10 C11 0.7(4)
C25 C9 C10 C11 179.8(3)
C9 C10 C11 C12 -1.7(4)
C9 C10 C11 C31 176.1(3)
C10 C11 C12 N1 179.7(3)
C31 C11 C12 N1 2.2(5)
C10 C11 C12 C7 1.3(4)
C31 C11 C12 C7 -176.2(3)
C1 N1 C12 C11 -178.4(3)
C37 N1 C12 C11 37.2(4)
C1 N1 C12 C7 0.1(3)
C37 N1 C12 C7 -144.3(2)
C8 C7 C12 C11 -0.1(4)
C6 C7 C12 C11 179.6(2)
C8 C7 C12 N1 -178.8(2)
C6 C7 C12 N1 0.9(3)
C3 C2 C13 C14 -52.6(3)
C1 C2 C13 C14 131.4(3)
C3 C2 C13 C18 125.8(3)
C1 C2 C13 C18 -50.1(4)
C18 C13 C14 C15 -0.3(4)
C2 C13 C14 C15 178.2(2)
C13 C14 C15 F1 178.8(2)
C13 C14 C15 C16 0.8(4)
F1 C15 C16 F2 -1.0(4)
C14 C15 C16 F2 177.0(2)
F1 C15 C16 C17 -178.6(3)
C14 C15 C16 C17 -0.6(4)
F2 C16 C17 F3 1.8(4)
C15 C16 C17 F3 179.4(3)
F2 C16 C17 C18 -177.7(2)
C15 C16 C17 C18 -0.1(4)
F3 C17 C18 C13 -178.9(2)
C16 C17 C18 C13 0.6(4)
C14 C13 C18 C17 -0.4(4)
C2 C13 C18 C17 -178.9(2)
C5 C4 C19 C20 -155.3(3)
C3 C4 C19 C20 26.5(4)
C5 C4 C19 C24 23.7(4)
C3 C4 C19 C24 -154.5(3)
C24 C19 C20 C21 0.8(4)
C4 C19 C20 C21 179.8(3)
C19 C20 C21 F4 179.2(3)
C19 C20 C21 C22 -1.6(5)
F4 C21 C22 F5 -0.4(4)
C20 C21 C22 F5 -179.6(3)
F4 C21 C22 C23 -179.5(3)
C20 C21 C22 C23 1.2(4)
F5 C22 C23 F6 -1.8(4)
C21 C22 C23 F6 177.3(3)
F5 C22 C23 C24 -179.3(3)
C21 C22 C23 C24 -0.2(4)
F6 C23 C24 C19 -178.0(2)
C22 C23 C24 C19 -0.6(4)
C20 C19 C24 C23 0.3(4)
C4 C19 C24 C23 -178.8(3)
C8 C9 C25 C26 143.3(3)
C10 C9 C25 C26 -35.8(4)
C8 C9 C25 C30 -36.5(4)
C10 C9 C25 C30 144.4(3)
C30 C25 C26 C27 0.5(5)
C9 C25 C26 C27 -179.3(3)
C25 C26 C27 F7 179.8(3)
C25 C26 C27 C28 0.2(5)
F7 C27 C28 F8 -0.5(5)
C26 C27 C28 F8 179.2(3)
F7 C27 C28 C29 -179.9(3)
C26 C27 C28 C29 -0.3(5)
F8 C28 C29 F9 0.1(5)
C27 C28 C29 F9 179.6(3)
F8 C28 C29 C30 -179.8(3)
C27 C28 C29 C30 -0.3(6)
C28 C29 C30 C25 0.9(5)
F9 C29 C30 C25 -179.0(3)
C26 C25 C30 C29 -1.0(5)
C9 C25 C30 C29 178.8(3)
C10 C11 C31 C32 -122.8(3)
C12 C11 C31 C32 54.7(4)
C10 C11 C31 C36 53.4(4)
C12 C11 C31 C36 -129.1(3)
C36 C31 C32 C33 0.7(4)
C11 C31 C32 C33 176.9(2)
C31 C32 C33 F10 179.4(3)
C31 C32 C33 C34 -0.1(4)
F10 C33 C34 F11 -0.7(4)
C32 C33 C34 F11 178.9(3)
F10 C33 C34 C35 -179.8(3)
C32 C33 C34 C35 -0.2(5)
F11 C34 C35 F12 0.3(5)
C33 C34 C35 F12 179.4(3)
F11 C34 C35 C36 -179.1(3)
C33 C34 C35 C36 0.0(5)
F12 C35 C36 C31 -178.8(3)
C34 C35 C36 C31 0.6(5)
C32 C31 C36 C35 -0.9(4)
C11 C31 C36 C35 -177.2(3)
C12 N1 C37 C38 70.3(3)
C1 N1 C37 C38 -69.4(3)
C42 O1 C39 C40 -8.4(10)
O1 C39 C40 C41 3.2(12)
C39 C40 C41 C42 3.2(14)
C39 O1 C42 C41 10.7(11)
C40 C41 C42 O1 -8.6(13)
